data_1545781
loop_
_publ_author_name
'Sekiya, Shinji'
'Okumura, Mao'
'Kubota, Kei'
'Nakamura, Tatsuya'
'Sekine, Daisuke'
'Hosokawa, Seijiro'

_publ_section_title
;
 Remote Asymmetric Bromination Reaction with Vinylketene Silyl N,O-Acetal
 and Its Application to Total Synthesis of Pellasoren A.
;
_journal_issue 9
_journal_name_full 'Organic letters'
_journal_page_first 2394
_journal_page_last 2397
_journal_paper_doi 10.1021/acs.orglett.7b00920
_journal_volume 19
_journal_year 2017
_chemical_absolute_configuration 'CHOOSE rm ad rmad syn or unk'
_chemical_formula_moiety 'C14 H21 N O4 S'
_chemical_formula_sum 'C14 H21 N O4 S'
_chemical_formula_weight 299.38
_space_group_crystal_system monoclinic
_space_group_IT_number 5
_space_group_name_Hall 'I 2y'
_space_group_name_H-M_alt 'I 1 2 1'
_symmetry_space_group_name_Hall 'I 2y'
_symmetry_space_group_name_H-M 'I 1 2 1'
_atom_sites_solution_hydrogens geom
_atom_sites_solution_primary direct
_atom_sites_solution_secondary difmap
_cell_angle_alpha 90.0000
_cell_angle_beta 99.03(2)
_cell_angle_gamma 90.0000
_cell_formula_units_Z 4
_cell_length_a 14.811(6)
_cell_length_b 5.342(2)
_cell_length_c 19.823(7)
_cell_measurement_reflns_used 4189
_cell_measurement_temperature 123
_cell_measurement_theta_max 27.57
_cell_measurement_theta_min 3.21
_cell_volume 1549.0(10)
_computing_cell_refinement 'RAPID AUTO'
_computing_data_collection 'RAPID AUTO (Rigaku, ????)'
_computing_data_reduction 'RAPID AUTO'
_computing_molecular_graphics 'CrystalStructure 4.2'
_computing_publication_material 'CrystalStructure 4.2 (Rigaku, 2015)'
_computing_structure_refinement 'SHELXL Version 2014/6 (Sheldrick, 2008)'
_computing_structure_solution 'SHELXT Version 2014/4 (Sheldrick, 2014)'
_diffrn_ambient_temperature 123
_diffrn_detector_area_resol_mean 10.000
_diffrn_measured_fraction_theta_full 0.997
_diffrn_measured_fraction_theta_max 0.997
_diffrn_measurement_device_type 'Rigaku R-AXIS RAPID'
_diffrn_measurement_method \w
_diffrn_radiation_type 'Mo K\a'
_diffrn_radiation_wavelength 0.71075
_diffrn_reflns_av_R_equivalents 0.1264
_diffrn_reflns_Laue_measured_fraction_full 0.997
_diffrn_reflns_Laue_measured_fraction_max 0.997
_diffrn_reflns_limit_h_max 19
_diffrn_reflns_limit_h_min -19
_diffrn_reflns_limit_k_max 6
_diffrn_reflns_limit_k_min -6
_diffrn_reflns_limit_l_max 25
_diffrn_reflns_limit_l_min -25
_diffrn_reflns_number 7392
_diffrn_reflns_point_group_measured_fraction_full 0.988
_diffrn_reflns_point_group_measured_fraction_max 0.975
_diffrn_reflns_theta_full 25.242
_diffrn_reflns_theta_max 27.484
_diffrn_reflns_theta_min 3.205
_diffrn_standards_number 0
_exptl_absorpt_coefficient_mu 0.221
_exptl_absorpt_correction_T_max 0.978
_exptl_absorpt_correction_T_min 0.280
_exptl_absorpt_correction_type multi-scan
_exptl_absorpt_process_details 'ABSCOR (Rigaku, 1995)'
_exptl_crystal_colour colorless
_exptl_crystal_density_diffrn 1.284
_exptl_crystal_density_method 'not measured'
_exptl_crystal_description needle
_exptl_crystal_F_000 640.00
_exptl_crystal_size_max 0.400
_exptl_crystal_size_mid 0.200
_exptl_crystal_size_min 0.100
_refine_diff_density_max 0.54
_refine_diff_density_min -0.59
_refine_ls_abs_structure_details
;
 Flack x determined using 540 quotients [(I+)-(I-)]/[(I+)+(I-)]
 (Parsons, Flack and Wagner, Acta Cryst. B69 (2013) 249-259).
;
_refine_ls_abs_structure_Flack 0.05(18)
_refine_ls_extinction_method none
_refine_ls_goodness_of_fit_ref 1.021
_refine_ls_hydrogen_treatment constr
_refine_ls_number_parameters 181
_refine_ls_number_reflns 3462
_refine_ls_number_restraints 1
_refine_ls_R_factor_all 0.1313
_refine_ls_R_factor_gt 0.0866
_refine_ls_shift/su_max 0.000
_refine_ls_structure_factor_coef Fsqd
_refine_ls_weighting_details 'w = 1/[\s^2^(Fo^2^)+(0.1020P)^2^] where P=(Fo^2^+2Fc^2^)/3'
_refine_ls_weighting_scheme calc
_refine_ls_wR_factor_gt 0.2023
_refine_ls_wR_factor_ref 0.2479
_reflns_Friedel_coverage 0.764
_reflns_Friedel_fraction_full 0.977
_reflns_Friedel_fraction_max 0.947
_reflns_number_gt 1814
_reflns_number_total 3462
_reflns_threshold_expression F^2^>2.0\s(F^2^)
_cod_data_source_file ol7b00920_si_002.cif
_cod_data_source_block test20170213
_cod_depositor_comments 'Adding full bibliography for 1545781--1545782.cif.'
_cod_database_code 1545781
_shelxl_version_number 2014/6

loop_
_space_group_symop_id
_space_group_symop_operation_xyz
1 +X,+Y,+Z
2 -X,+Y,-Z
3 1/2+X,1/2+Y,1/2+Z
4 1/2-X,1/2+Y,1/2-Z

loop_
_atom_site_label
_atom_site_type_symbol
_atom_site_fract_x
_atom_site_fract_y
_atom_site_fract_z
_atom_site_U_iso_or_equiv
_atom_site_adp_type
_atom_site_occupancy
_atom_site_site_symmetry_order
_atom_site_calc_flag
_atom_site_refinement_flags_posn
_atom_site_refinement_flags_adp
S1 S 0.32832(13) 0.1494(4) 0.44066(9) 0.0525(6) Uani 1 1 d . .
O2 O 0.4437(3) 0.2294(10) 0.7039(3) 0.0473(13) Uani 1 1 d . .
O3 O 0.2861(3) 0.8452(11) 0.6548(3) 0.0500(14) Uani 1 1 d . .
O4 O 0.3043(3) 0.8937(10) 0.7674(2) 0.0472(13) Uani 1 1 d . .
O5 O 0.3159(4) 0.5126(11) 0.3504(3) 0.0597(16) Uani 1 1 d . .
N6 N 0.3919(4) 0.6071(12) 0.7279(3) 0.0397(14) Uani 1 1 d . .
C7 C 0.4138(5) 0.4273(15) 0.6816(4) 0.0433(17) Uani 1 1 d . .
C8 C 0.4066(4) 0.5606(14) 0.8016(3) 0.0421(18) Uani 1 1 d . .
H8 H 0.3686 0.4140 0.8113 0.051 Uiso 1 1 calc R U
C9 C 0.3231(5) 0.7889(15) 0.7100(4) 0.0440(18) Uani 1 1 d . .
C10 C 0.4028(5) 0.5020(15) 0.6096(4) 0.0438(17) Uani 1 1 d . .
C11 C 0.5052(4) 0.5128(17) 0.8331(4) 0.0454(18) Uani 1 1 d . .
H11 H 0.5226 0.3441 0.8175 0.054 Uiso 1 1 calc R U
C12 C 0.3257(5) 0.2873(17) 0.3602(4) 0.049(2) Uani 1 1 d . .
C13 C 0.3649(5) 0.7996(16) 0.8265(4) 0.050(2) Uani 1 1 d . .
H13A H 0.3304 0.7618 0.8642 0.060 Uiso 1 1 calc R U
H13B H 0.4132 0.9235 0.8427 0.060 Uiso 1 1 calc R U
C14 C 0.3455(5) 0.3610(16) 0.5660(4) 0.0478(19) Uani 1 1 d . .
H14 H 0.3238 0.2099 0.5831 0.057 Uiso 1 1 calc R U
C15 C 0.3347(5) 0.1100(17) 0.3044(3) 0.0499(19) Uani 1 1 d . .
H15A H 0.3418 -0.0604 0.3229 0.060 Uiso 1 1 calc R U
H15B H 0.2797 0.1183 0.2697 0.060 Uiso 1 1 calc R U
H15C H 0.3884 0.1543 0.2837 0.060 Uiso 1 1 calc R U
C16 C 0.5117(6) 0.5032(19) 0.9107(4) 0.060(2) Uani 1 1 d . .
H16A H 0.5753 0.4724 0.9315 0.072 Uiso 1 1 calc R U
H16B H 0.4912 0.6631 0.9273 0.072 Uiso 1 1 calc R U
H16C H 0.4728 0.3679 0.9233 0.072 Uiso 1 1 calc R U
C17 C 0.4561(4) 0.7225(15) 0.5923(4) 0.0441(18) Uani 1 1 d . .
H17A H 0.4923 0.7893 0.6340 0.053 Uiso 1 1 calc R U
H17B H 0.4971 0.6716 0.5604 0.053 Uiso 1 1 calc R U
H17C H 0.4141 0.8518 0.5710 0.053 Uiso 1 1 calc R U
C18 C 0.3127(5) 0.4248(17) 0.4919(4) 0.052(2) Uani 1 1 d . .
H18 H 0.3506 0.5651 0.4781 0.062 Uiso 1 1 calc R U
C19 C 0.2139(5) 0.506(2) 0.4824(4) 0.063(2) Uani 1 1 d . .
H19A H 0.1932 0.5466 0.4343 0.076 Uiso 1 1 calc R U
H19B H 0.1764 0.3693 0.4962 0.076 Uiso 1 1 calc R U
H19C H 0.2079 0.6535 0.5107 0.076 Uiso 1 1 calc R U
C20 C 0.5721(5) 0.7029(17) 0.8118(4) 0.058(2) Uani 1 1 d . .
H20A H 0.6343 0.6617 0.8338 0.070 Uiso 1 1 calc R U
H20B H 0.5690 0.6984 0.7620 0.070 Uiso 1 1 calc R U
H20C H 0.5560 0.8709 0.8258 0.070 Uiso 1 1 calc R U

loop_
_atom_site_aniso_label
_atom_site_aniso_U_11
_atom_site_aniso_U_22
_atom_site_aniso_U_33
_atom_site_aniso_U_23
_atom_site_aniso_U_13
_atom_site_aniso_U_12
S1 0.0675(13) 0.0497(11) 0.0438(11) 0.0008(10) 0.0201(9) -0.0001(11)
O2 0.048(3) 0.047(3) 0.050(3) 0.006(3) 0.018(2) 0.010(2)
O3 0.049(3) 0.056(3) 0.050(3) 0.001(3) 0.025(2) 0.005(3)
O4 0.052(3) 0.049(3) 0.044(3) -0.005(3) 0.022(2) -0.002(3)
O5 0.083(4) 0.046(4) 0.053(3) 0.004(3) 0.019(3) -0.001(3)
N6 0.043(3) 0.044(4) 0.037(3) -0.003(3) 0.020(2) 0.007(3)
C7 0.038(3) 0.047(4) 0.049(4) -0.002(4) 0.019(3) 0.001(4)
C8 0.042(4) 0.047(4) 0.041(4) 0.001(4) 0.017(3) 0.001(3)
C9 0.047(4) 0.039(4) 0.053(5) 0.001(4) 0.031(3) 0.004(3)
C10 0.042(4) 0.051(4) 0.042(4) -0.004(4) 0.018(3) -0.001(4)
C11 0.039(3) 0.051(4) 0.049(4) -0.002(4) 0.018(3) -0.003(4)
C12 0.043(4) 0.062(6) 0.044(4) -0.006(4) 0.015(3) -0.008(4)
C13 0.050(4) 0.059(5) 0.045(4) -0.004(4) 0.021(3) 0.007(4)
C14 0.053(4) 0.047(5) 0.047(4) -0.004(4) 0.022(3) 0.001(4)
C15 0.053(4) 0.053(5) 0.047(4) -0.002(4) 0.020(3) -0.003(4)
C16 0.064(5) 0.069(6) 0.051(5) 0.005(5) 0.021(4) 0.001(5)
C17 0.042(4) 0.047(4) 0.047(4) -0.004(4) 0.019(3) -0.006(3)
C18 0.057(4) 0.057(5) 0.043(4) -0.001(4) 0.018(3) -0.004(4)
C19 0.053(4) 0.081(7) 0.056(5) -0.010(5) 0.012(4) 0.017(5)
C20 0.044(4) 0.067(6) 0.066(5) 0.002(5) 0.017(4) -0.008(4)

loop_
_atom_type_symbol
_atom_type_description
_atom_type_scat_dispersion_real
_atom_type_scat_dispersion_imag
_atom_type_scat_source
C C 0.0033 0.0016
;
International Tables for Crystallography
(Vol. C, Tables 4.2.6.8 and 6.1.1.4)
;
H H 0.0000 0.0000
;
International Tables for Crystallography
(Vol. C, Table 6.1.1.4)
;
N N 0.0061 0.0033
;
International Tables for Crystallography
(Vol. C, Tables 4.2.6.8 and 6.1.1.4)
;
O O 0.0106 0.0060
;
International Tables for Crystallography
(Vol. C, Tables 4.2.6.8 and 6.1.1.4)
;
S S 0.1246 0.1234
;
International Tables for Crystallography
(Vol. C, Tables 4.2.6.8 and 6.1.1.4)
;

loop_
_geom_angle_atom_site_label_1
_geom_angle_atom_site_label_2
_geom_angle_atom_site_label_3
_geom_angle
C12 S1 C18 100.4(4)
C9 O4 C13 111.0(6)
C7 N6 C9 122.6(6)
C7 N6 C8 121.6(6)
C9 N6 C8 110.8(5)
O2 C7 N6 118.1(7)
O2 C7 C10 125.1(7)
N6 C7 C10 116.7(7)
N6 C8 C11 114.9(5)
N6 C8 C13 100.1(6)
C11 C8 C13 114.7(6)
N6 C8 H8 108.9
C11 C8 H8 108.9
C13 C8 H8 108.9
O3 C9 O4 123.6(7)
O3 C9 N6 128.2(7)
O4 C9 N6 108.3(7)
C14 C10 C7 115.8(7)
C14 C10 C17 126.9(7)
C7 C10 C17 117.3(6)
C8 C11 C20 113.6(7)
C8 C11 C16 108.9(6)
C20 C11 C16 111.1(7)
C8 C11 H11 107.7
C20 C11 H11 107.7
C16 C11 H11 107.7
O5 C12 C15 122.2(8)
O5 C12 S1 122.9(7)
C15 C12 S1 114.8(6)
O4 C13 C8 105.0(6)
O4 C13 H13A 110.7
C8 C13 H13A 110.7
O4 C13 H13B 110.7
C8 C13 H13B 110.7
H13A C13 H13B 108.8
C10 C14 C18 124.9(8)
C10 C14 H14 117.5
C18 C14 H14 117.5
C12 C15 H15A 109.5
C12 C15 H15B 109.5
H15A C15 H15B 109.5
C12 C15 H15C 109.5
H15A C15 H15C 109.5
H15B C15 H15C 109.5
C11 C16 H16A 109.5
C11 C16 H16B 109.5
H16A C16 H16B 109.5
C11 C16 H16C 109.5
H16A C16 H16C 109.5
H16B C16 H16C 109.5
C10 C17 H17A 109.5
C10 C17 H17B 109.5
H17A C17 H17B 109.5
C10 C17 H17C 109.5
H17A C17 H17C 109.5
H17B C17 H17C 109.5
C19 C18 C14 110.0(6)
C19 C18 S1 111.5(6)
C14 C18 S1 108.1(6)
C19 C18 H18 109.1
C14 C18 H18 109.1
S1 C18 H18 109.1
C18 C19 H19A 109.5
C18 C19 H19B 109.5
H19A C19 H19B 109.5
C18 C19 H19C 109.5
H19A C19 H19C 109.5
H19B C19 H19C 109.5
C11 C20 H20A 109.5
C11 C20 H20B 109.5
H20A C20 H20B 109.5
C11 C20 H20C 109.5
H20A C20 H20C 109.5
H20B C20 H20C 109.5

loop_
_geom_bond_atom_site_label_1
_geom_bond_atom_site_label_2
_geom_bond_distance
S1 C12 1.752(8)
S1 C18 1.823(9)
O2 C7 1.203(9)
O3 C9 1.183(9)
O4 C9 1.336(8)
O4 C13 1.449(9)
O5 C12 1.224(10)
N6 C7 1.402(9)
N6 C9 1.412(9)
N6 C8 1.465(8)
C7 C10 1.466(10)
C8 C11 1.517(9)
C8 C13 1.533(10)
C8 H8 1.0000
C10 C14 1.343(11)
C10 C17 1.488(10)
C11 C20 1.525(10)
C11 C16 1.528(9)
C11 H11 1.0000
C12 C15 1.478(10)
C13 H13A 0.9900
C13 H13B 0.9900
C14 C18 1.512(10)
C14 H14 0.9500
C15 H15A 0.9800
C15 H15B 0.9800
C15 H15C 0.9800
C16 H16A 0.9800
C16 H16B 0.9800
C16 H16C 0.9800
C17 H17A 0.9800
C17 H17B 0.9800
C17 H17C 0.9800
C18 C19 1.509(11)
C18 H18 1.0000
C19 H19A 0.9800
C19 H19B 0.9800
C19 H19C 0.9800
C20 H20A 0.9800
C20 H20B 0.9800
C20 H20C 0.9800

loop_
_geom_torsion_atom_site_label_1
_geom_torsion_atom_site_label_2
_geom_torsion_atom_site_label_3
_geom_torsion_atom_site_label_4
_geom_torsion
C9 N6 C7 O2 -151.4(7)
C8 N6 C7 O2 1.4(10)
C9 N6 C7 C10 31.8(9)
C8 N6 C7 C10 -175.4(6)
C7 N6 C8 C11 61.1(9)
C9 N6 C8 C11 -143.3(6)
C7 N6 C8 C13 -175.5(6)
C9 N6 C8 C13 -19.8(7)
C13 O4 C9 O3 -175.9(7)
C13 O4 C9 N6 4.3(8)
C7 N6 C9 O3 -13.5(12)
C8 N6 C9 O3 -168.9(8)
C7 N6 C9 O4 166.2(6)
C8 N6 C9 O4 10.8(8)
O2 C7 C10 C14 61.8(10)
N6 C7 C10 C14 -121.6(8)
O2 C7 C10 C17 -117.8(9)
N6 C7 C10 C17 58.8(8)
N6 C8 C11 C20 47.9(9)
C13 C8 C11 C20 -67.3(8)
N6 C8 C11 C16 172.4(7)
C13 C8 C11 C16 57.1(9)
C18 S1 C12 O5 0.4(8)
C18 S1 C12 C15 -178.6(5)
C9 O4 C13 C8 -16.8(8)
N6 C8 C13 O4 21.2(7)
C11 C8 C13 O4 144.7(6)
C7 C10 C14 C18 170.3(7)
C17 C10 C14 C18 -10.1(12)
C10 C14 C18 C19 -107.1(9)
C10 C14 C18 S1 130.9(7)
C12 S1 C18 C19 78.5(7)
C12 S1 C18 C14 -160.5(5)
